data_1513657
loop_
_publ_author_name
'Zhang, Zhenjie'
'Wojtas, Lukasz'
'Zaworotko, Michael J.'

_publ_section_title
;
 Organic--inorganic hybrid polyhedra that can serve as supermolecular
 building blocks
;
_journal_issue 3
_journal_name_full 'Chemical Science'
_journal_page_first 927
_journal_paper_doi 10.1039/c3sc53099j
_journal_volume 5
_journal_year 2014
_chemical_formula_sum 'C21 H18 Cl1.5 N1.5 O24 V6'
_chemical_formula_weight 1034.18
_chemical_name_systematic
; 
 ? 
;
_space_group_IT_number 85
_symmetry_cell_setting tetragonal
_symmetry_space_group_name_Hall '-P 4a'
_symmetry_space_group_name_H-M 'P 4/n :2'
_atom_sites_solution_hydrogens geom
_atom_sites_solution_primary direct
_atom_sites_solution_secondary difmap
_audit_creation_method SHELXL-97
_cell_angle_alpha 90.00
_cell_angle_beta 90.00
_cell_angle_gamma 90.00
_cell_formula_units_Z 8
_cell_length_a 21.0482(14)
_cell_length_b 21.0482(14)
_cell_length_c 21.648(3)
_cell_measurement_temperature 143(2)
_cell_volume 9590.6(16)
_computing_cell_refinement CrysAlisPro
_computing_data_collection CrysAlisPro
_computing_data_reduction CrysAlisPro
_computing_molecular_graphics Diamond
_computing_publication_material Diamond
_computing_structure_refinement 'SHELXL-97 (Sheldrick, 1997)'
_computing_structure_solution 'SHELXS-97 (Sheldrick, 1990)'
_diffrn_ambient_temperature 143(2)
_diffrn_measured_fraction_theta_full 0.996
_diffrn_measured_fraction_theta_max 0.996
_diffrn_measurement_device_type 'Oxford supernova'
_diffrn_radiation_monochromator graphite
_diffrn_radiation_source 'fine-focus sealed tube'
_diffrn_radiation_type MoK\a
_diffrn_radiation_wavelength 0.71073
_diffrn_reflns_av_R_equivalents 0.0694
_diffrn_reflns_av_sigmaI/netI 0.1333
_diffrn_reflns_limit_h_max 23
_diffrn_reflns_limit_h_min -12
_diffrn_reflns_limit_k_max 20
_diffrn_reflns_limit_k_min -17
_diffrn_reflns_limit_l_max 22
_diffrn_reflns_limit_l_min -24
_diffrn_reflns_number 17627
_diffrn_reflns_theta_full 23.26
_diffrn_reflns_theta_max 23.26
_diffrn_reflns_theta_min 3.14
_exptl_absorpt_coefficient_mu 1.275
_exptl_absorpt_correction_T_max 0.9750
_exptl_absorpt_correction_T_min 0.9750
_exptl_absorpt_correction_type multi-scan
_exptl_absorpt_process_details 'SADABS; (Sheldrick, 2003)'
_exptl_crystal_colour green
_exptl_crystal_density_diffrn 1.432
_exptl_crystal_density_method 'not measured'
_exptl_crystal_description rhombic
_exptl_crystal_F_000 4080
_exptl_crystal_size_max 0.02
_exptl_crystal_size_mid 0.02
_exptl_crystal_size_min 0.02
_platon_squeeze_details
;
;
_refine_diff_density_max 0.924
_refine_diff_density_min -0.949
_refine_diff_density_rms 0.144
_refine_ls_extinction_method none
_refine_ls_goodness_of_fit_ref 1.042
_refine_ls_hydrogen_treatment constr
_refine_ls_matrix_type full
_refine_ls_number_parameters 469
_refine_ls_number_reflns 6883
_refine_ls_number_restraints 26
_refine_ls_restrained_S_all 1.042
_refine_ls_R_factor_all 0.1681
_refine_ls_R_factor_gt 0.0842
_refine_ls_shift/su_max 0.000
_refine_ls_shift/su_mean 0.000
_refine_ls_structure_factor_coef Fsqd
_refine_ls_weighting_details 'calc w=1/[\s^2^(Fo^2^)+(0.1000P)^2^+0.0000P] where P=(Fo^2^+2Fc^2^)/3'
_refine_ls_weighting_scheme calc
_refine_ls_wR_factor_gt 0.2089
_refine_ls_wR_factor_ref 0.2371
_reflns_number_gt 2668
_reflns_number_total 6883
_reflns_threshold_expression >2sigma(I)
_cod_data_source_file c3sc53099j.txt
_cod_data_source_block p120911b-p
_cod_original_cell_volume 9590.6(17)
_cod_original_sg_symbol_H-M p4/n
_cod_original_formula_sum 'C21 H18 Cl1.50 N1.50 O24 V6'
_cod_database_code 1513657

loop_
_symmetry_equiv_pos_as_xyz
'x, y, z'
'-y+1/2, x, z'
'-x+1/2, -y+1/2, z'
'y, -x+1/2, z'
'-x, -y, -z'
'y-1/2, -x, -z'
'x-1/2, y-1/2, -z'
'-y, x-1/2, -z'

loop_
_atom_site_label
_atom_site_type_symbol
_atom_site_fract_x
_atom_site_fract_y
_atom_site_fract_z
_atom_site_U_iso_or_equiv
_atom_site_adp_type
_atom_site_occupancy
_atom_site_symmetry_multiplicity
_atom_site_calc_flag
_atom_site_refinement_flags
_atom_site_disorder_assembly
_atom_site_disorder_group
V1 V 0.35476(8) 0.28129(8) 0.31971(10) 0.0335(5) Uani 1 1 d . . .
V2 V 0.63446(8) 0.25375(8) 0.67895(11) 0.0429(5) Uani 1 1 d . . .
V3 V 0.60362(9) 0.35797(9) 0.57232(10) 0.0402(6) Uani 1 1 d . . .
V4 V 0.57249(8) 0.46232(8) 0.67843(11) 0.0446(5) Uani 1 1 d . . .
V5 V 0.60355(10) 0.35812(10) 0.78649(11) 0.0473(6) Uani 1 1 d . . .
V6 V 0.28136(12) 0.14504(11) 1.03881(12) 0.0638(8) Uani 1 1 d . . .
Cl2 Cl 0.52816(11) 0.33431(12) 0.67916(15) 0.0428(7) Uani 1 1 d . . .
Cl1 Cl 0.2500 0.2500 0.3954(3) 0.0436(16) Uani 1 4 d S . .
Cl3 Cl 0.2500 0.2500 0.9613(3) 0.0594(19) Uani 1 4 d S . .
O2 O 0.5194(3) 0.3960(3) 0.8169(4) 0.048(2) Uani 1 1 d . . .
O4 O 0.5539(3) 0.2793(3) 0.8152(4) 0.0410(19) Uani 1 1 d . . .
O11 O 0.5203(3) 0.3976(3) 0.5462(4) 0.039(2) Uani 1 1 d . . .
O15 O 0.5542(3) 0.2773(3) 0.5460(4) 0.042(2) Uani 1 1 d . . .
O9 O 0.4987(3) 0.4697(3) 0.6192(4) 0.041(2) Uani 1 1 d . . .
O12 O 0.6562(3) 0.3049(3) 0.6165(3) 0.041(2) Uani 1 1 d . . .
O10 O 0.6186(3) 0.4288(3) 0.6141(3) 0.041(2) Uani 1 1 d . . .
O17 O 0.3995(3) 0.2301(4) 0.3864(3) 0.044(2) Uani 1 1 d . . .
O8 O 0.5926(3) 0.5354(3) 0.6804(4) 0.055(2) Uani 1 1 d . . .
O21 O 0.3486(4) 0.1372(4) 0.9707(4) 0.049(2) Uani 1 1 d . . .
O19 O 0.4150(4) 0.2999(4) 0.2804(3) 0.052(2) Uani 1 1 d . . .
O14 O 0.5768(3) 0.2055(3) 0.6208(3) 0.0374(19) Uani 1 1 d . . .
O18 O 0.3638(4) 0.3459(3) 0.3889(4) 0.047(2) Uani 1 1 d . . .
O7 O 0.6185(3) 0.4299(3) 0.7422(4) 0.045(2) Uani 1 1 d . . .
O1 O 0.4976(3) 0.4679(4) 0.7394(4) 0.045(2) Uani 1 1 d . . .
O22 O 0.2300(4) 0.1009(4) 0.9710(4) 0.051(2) Uani 1 1 d . . .
O5 O 0.5758(4) 0.2075(3) 0.7412(4) 0.053(2) Uani 1 1 d . . .
O16 O 0.6447(3) 0.3672(4) 0.5075(4) 0.056(2) Uani 1 1 d . . .
O6 O 0.6559(3) 0.3041(3) 0.7435(4) 0.042(2) Uani 1 1 d . . .
O13 O 0.6906(3) 0.2031(3) 0.6790(4) 0.051(2) Uani 1 1 d . . .
O20 O 0.3326(4) 0.2070(3) 0.2871(3) 0.048(2) Uani 1 1 d . . .
O24 O 0.3011(4) 0.0826(4) 1.0773(4) 0.077(3) Uani 1 1 d . . .
O3 O 0.6350(4) 0.3681(4) 0.8504(4) 0.059(3) Uani 1 1 d . . .
O23 O 0.2060(4) 0.1680(4) 1.0737(3) 0.064(3) Uani 1 1 d . . .
N1 N 0.7500 0.2500 0.8083(11) 0.156(9) Uiso 1 2 d SD . .
H1A H 0.7231 0.2708 0.7831 0.187 Uiso 0.50 1 calc PR . .
H1B H 0.7769 0.2292 0.7831 0.187 Uiso 0.50 1 calc PR . .
N56 N 0.4079(7) 0.1529(7) 1.1803(7) 0.122(5) Uiso 1 1 d D A 1
H56A H 0.3857 0.1612 1.2149 0.147 Uiso 1 1 calc R A 1
H56B H 0.3836 0.1660 1.1486 0.147 Uiso 1 1 calc R A 1
C7 C 0.7104(15) 0.1989(13) 0.8349(13) 0.34(2) Uiso 1 1 d D . .
H7A H 0.6690 0.1999 0.8165 0.514 Uiso 1 1 calc R . .
H7B H 0.7067 0.2050 0.8787 0.514 Uiso 1 1 calc R . .
H7C H 0.7299 0.1585 0.8269 0.514 Uiso 1 1 calc R . .
C10 C 0.5474(5) 0.2277(6) 0.7909(5) 0.035(3) Uani 1 1 d U . .
C1 C 0.5470(5) 0.2242(5) 0.5733(5) 0.028(3) Uani 1 1 d . . .
C16 C 0.4214(5) 0.4512(5) 0.8157(6) 0.042(3) Uani 1 1 d . . .
C8 C 0.4842(5) 0.4388(5) 0.5735(5) 0.024(3) Uani 1 1 d . . .
C11 C 0.5044(5) 0.1796(5) 0.8162(5) 0.030(2) Uani 1 1 d U . .
C6 C 0.4925(5) 0.1203(5) 0.5659(5) 0.037(3) Uani 1 1 d . . .
H6 H 0.5132 0.1097 0.6024 0.044 Uiso 1 1 calc R . .
C2 C 0.4282(5) 0.1547(5) 0.4621(5) 0.029(3) Uani 1 1 d U . .
C4 C 0.4696(5) 0.1970(5) 0.4864(6) 0.046(3) Uani 1 1 d . . .
H4 H 0.4760 0.2366 0.4684 0.055 Uiso 1 1 calc R . .
C9 C 0.4229(5) 0.4511(5) 0.5373(6) 0.038(3) Uani 1 1 d . . .
C5 C 0.5018(5) 0.1791(5) 0.5387(7) 0.049(4) Uani 1 1 d . . .
C15 C 0.4849(6) 0.4352(6) 0.7908(6) 0.044(3) Uani 1 1 d . . .
C3 C 0.4180(5) 0.0963(5) 0.4865(5) 0.033(3) Uani 1 1 d . . .
H3 H 0.3883 0.0693 0.4686 0.039 Uiso 1 1 calc R . .
C17 C 0.3800(6) 0.4941(5) 0.7928(5) 0.041(3) Uani 1 1 d . . .
H17 H 0.3927 0.5182 0.7590 0.049 Uiso 1 1 calc R . .
C13 C 0.4259(5) 0.1540(6) 0.8966(7) 0.060(4) Uani 1 1 d . . .
C12 C 0.4706(6) 0.1953(6) 0.8676(5) 0.046(3) Uani 1 1 d U . .
H12 H 0.4770 0.2353 0.8848 0.056 Uiso 1 1 calc R . .
C18 C 0.4040(5) 0.4177(5) 0.8690(6) 0.045(3) Uani 1 1 d . . .
H18 H 0.4326 0.3891 0.8861 0.053 Uiso 1 1 calc R . .
C14 C 0.3899(5) 0.1739(5) 0.4111(5) 0.037(3) Uani 1 1 d . . .
C19 C 0.3870(6) 0.1747(6) 0.9495(7) 0.053(4) Uani 1 1 d . . .
C58 C 0.4614(8) 0.1941(9) 1.1815(8) 0.143(7) Uiso 1 1 d D A 1
H58A H 0.4826 0.1926 1.1423 0.214 Uiso 1 1 calc R A 1
H58B H 0.4901 0.1807 1.2134 0.214 Uiso 1 1 calc R A 1
H58C H 0.4475 0.2367 1.1897 0.214 Uiso 1 1 calc R A 1
C60 C 0.4112(9) 0.0858(9) 1.1757(8) 0.137(7) Uiso 1 1 d . A 1
H60A H 0.4420 0.0743 1.1450 0.205 Uiso 1 1 calc R A 1
H60B H 0.3704 0.0694 1.1641 0.205 Uiso 1 1 calc R A 1
H60C H 0.4234 0.0683 1.2149 0.205 Uiso 1 1 calc R A 1

loop_
_atom_site_aniso_label
_atom_site_aniso_U_11
_atom_site_aniso_U_22
_atom_site_aniso_U_33
_atom_site_aniso_U_23
_atom_site_aniso_U_13
_atom_site_aniso_U_12
V1 0.0250(10) 0.0277(10) 0.0479(12) -0.0031(13) 0.0069(12) -0.0017(7)
V2 0.0198(9) 0.0271(10) 0.0818(14) -0.0001(13) -0.0041(12) -0.0001(8)
V3 0.0153(11) 0.0256(12) 0.0798(16) -0.0007(11) 0.0055(10) -0.0017(9)
V4 0.0222(10) 0.0252(10) 0.0865(15) -0.0049(13) -0.0001(13) -0.0041(8)
V5 0.0268(12) 0.0344(13) 0.0808(17) -0.0072(12) -0.0105(12) -0.0023(10)
V6 0.0686(17) 0.0663(17) 0.0564(16) 0.0078(15) -0.0042(15) -0.0012(13)
Cl2 0.0285(14) 0.0281(14) 0.0719(19) -0.0010(18) 0.0036(18) -0.0015(11)
Cl1 0.033(2) 0.033(2) 0.065(4) 0.000 0.000 0.000
Cl3 0.057(3) 0.057(3) 0.065(5) 0.000 0.000 0.000
O2 0.027(4) 0.030(4) 0.089(6) 0.010(5) -0.009(5) 0.000(3)
O4 0.025(4) 0.030(4) 0.068(5) -0.008(5) -0.010(5) 0.000(3)
O11 0.016(4) 0.026(4) 0.076(6) 0.007(4) -0.010(4) 0.002(3)
O15 0.026(4) 0.017(4) 0.085(6) -0.007(4) -0.004(4) -0.001(3)
O9 0.025(5) 0.031(5) 0.068(6) -0.014(5) -0.001(4) -0.003(4)
O12 0.020(4) 0.024(4) 0.078(6) 0.003(4) 0.002(4) -0.005(3)
O10 0.024(4) 0.026(4) 0.074(6) -0.005(4) 0.018(4) -0.006(4)
O17 0.037(5) 0.038(5) 0.057(6) -0.002(4) -0.002(4) -0.012(4)
O8 0.038(4) 0.023(4) 0.105(6) -0.003(5) 0.010(5) -0.008(3)
O21 0.049(6) 0.043(5) 0.055(6) 0.007(4) 0.006(5) -0.006(4)
O19 0.044(5) 0.044(5) 0.068(6) -0.002(4) 0.020(5) 0.006(4)
O14 0.025(4) 0.033(5) 0.054(5) -0.002(4) -0.007(4) -0.006(4)
O18 0.043(5) 0.029(5) 0.069(6) 0.011(4) -0.003(5) -0.007(4)
O7 0.019(4) 0.034(5) 0.081(6) -0.004(4) 0.001(4) -0.004(4)
O1 0.027(5) 0.040(5) 0.069(6) -0.014(5) -0.001(4) 0.007(4)
O22 0.049(6) 0.045(5) 0.059(6) -0.004(4) 0.000(5) -0.010(5)
O5 0.032(5) 0.028(5) 0.100(7) 0.007(5) -0.003(5) -0.006(4)
O16 0.027(5) 0.052(6) 0.087(6) -0.003(5) 0.014(5) -0.005(4)
O6 0.019(4) 0.029(5) 0.078(6) -0.001(4) -0.003(4) 0.003(4)
O13 0.024(4) 0.039(4) 0.090(6) 0.001(5) 0.011(5) 0.004(3)
O20 0.040(5) 0.038(5) 0.064(5) -0.006(4) -0.009(4) 0.004(4)
O24 0.094(8) 0.084(8) 0.053(6) 0.025(5) -0.009(6) 0.009(6)
O3 0.087(7) 0.033(5) 0.058(5) -0.010(4) -0.029(5) 0.008(5)
O23 0.070(7) 0.078(7) 0.045(5) 0.018(5) 0.011(5) 0.014(5)
C10 0.036(6) 0.034(6) 0.037(6) -0.003(5) 0.001(5) 0.004(5)
C1 0.014(6) 0.013(6) 0.057(8) -0.004(6) -0.006(6) -0.003(5)
C16 0.026(6) 0.038(7) 0.061(9) 0.016(8) -0.007(8) -0.001(5)
C8 0.019(6) 0.018(6) 0.036(7) 0.009(5) 0.012(5) 0.003(5)
C11 0.035(5) 0.032(5) 0.024(5) -0.014(5) -0.005(5) 0.002(4)
C6 0.022(6) 0.018(6) 0.070(9) -0.003(6) -0.007(6) -0.005(5)
C2 0.027(5) 0.020(5) 0.039(6) 0.004(5) -0.003(5) 0.014(5)
C4 0.022(7) 0.031(7) 0.086(11) -0.007(7) -0.018(7) 0.004(6)
C9 0.020(6) 0.035(7) 0.060(9) 0.013(7) 0.015(6) -0.005(6)
C5 0.019(7) 0.025(7) 0.101(11) -0.027(8) 0.013(7) -0.003(5)
C15 0.047(9) 0.039(8) 0.046(8) -0.008(7) 0.015(7) -0.008(7)
C3 0.025(7) 0.033(7) 0.040(7) -0.003(6) -0.005(6) 0.003(6)
C17 0.045(8) 0.032(7) 0.045(7) 0.008(6) 0.009(6) -0.001(7)
C13 0.025(7) 0.056(9) 0.100(12) 0.024(9) -0.007(8) -0.009(7)
C12 0.052(7) 0.036(6) 0.052(7) -0.009(6) -0.017(6) 0.003(6)
C18 0.023(7) 0.040(8) 0.070(10) -0.007(7) -0.005(7) 0.011(6)
C14 0.028(7) 0.028(7) 0.053(9) -0.019(6) 0.015(6) -0.003(6)
C19 0.041(9) 0.044(9) 0.074(11) -0.005(8) 0.001(8) 0.007(7)

loop_
_atom_type_symbol
_atom_type_description
_atom_type_scat_dispersion_real
_atom_type_scat_dispersion_imag
_atom_type_scat_source
C C 0.0033 0.0016 'International Tables Vol C Tables 4.2.6.8 and 6.1.1.4'
H H 0.0000 0.0000 'International Tables Vol C Tables 4.2.6.8 and 6.1.1.4'
Cl Cl 0.1484 0.1585 'International Tables Vol C Tables 4.2.6.8 and 6.1.1.4'
N N 0.0061 0.0033 'International Tables Vol C Tables 4.2.6.8 and 6.1.1.4'
O O 0.0106 0.0060 'International Tables Vol C Tables 4.2.6.8 and 6.1.1.4'
V V 0.3005 0.5294 'International Tables Vol C Tables 4.2.6.8 and 6.1.1.4'

loop_
_geom_angle_atom_site_label_1
_geom_angle_atom_site_label_2
_geom_angle_atom_site_label_3
_geom_angle
_geom_angle_site_symmetry_1
_geom_angle_site_symmetry_3
O19 V1 O20 102.4(4) . .
O19 V1 O20 102.5(4) . 2
O20 V1 O20 100.4(5) . 2
O19 V1 O18 99.0(4) . .
O20 V1 O18 154.9(3) . .
O20 V1 O18 87.5(3) 2 .
O19 V1 O17 98.1(4) . .
O20 V1 O17 86.4(3) . .
O20 V1 O17 156.3(3) 2 .
O18 V1 O17 77.8(3) . .
O13 V2 O12 102.4(4) . .
O13 V2 O6 102.0(4) . .
O12 V2 O6 99.7(3) . .
O13 V2 O14 96.3(4) . .
O12 V2 O14 89.2(3) . .
O6 V2 O14 157.5(3) . .
O13 V2 O5 97.3(4) . .
O12 V2 O5 158.1(3) . .
O6 V2 O5 85.4(3) . .
O14 V2 O5 79.1(3) . .
O16 V3 O10 103.9(4) . .
O16 V3 O12 101.4(4) . .
O10 V3 O12 97.9(3) . .
O16 V3 O11 99.6(4) . .
O10 V3 O11 87.2(3) . .
O12 V3 O11 156.5(3) . .
O16 V3 O15 97.2(3) . .
O10 V3 O15 156.9(3) . .
O12 V3 O15 87.0(3) . .
O11 V3 O15 80.0(3) . .
O8 V4 O7 101.6(4) . .
O8 V4 O10 104.5(4) . .
O7 V4 O10 98.6(3) . .
O8 V4 O9 98.5(4) . .
O7 V4 O9 156.9(3) . .
O10 V4 O9 87.4(3) . .
O8 V4 O1 97.6(4) . .
O7 V4 O1 86.7(3) . .
O10 V4 O1 155.7(3) . .
O9 V4 O1 79.3(3) . .
O3 V5 O7 106.5(4) . .
O3 V5 O6 106.3(4) . .
O7 V5 O6 98.3(3) . .
O3 V5 O2 91.7(4) . .
O7 V5 O2 89.7(3) . .
O6 V5 O2 157.1(3) . .
O3 V5 O4 93.3(4) . .
O7 V5 O4 156.7(3) . .
O6 V5 O4 87.6(3) . .
O2 V5 O4 77.2(3) . .
O24 V6 O23 103.1(4) . .
O24 V6 O23 102.0(4) . 2
O23 V6 O23 98.6(6) . 2
O24 V6 O22 97.9(4) . .
O23 V6 O22 87.6(4) . .
O23 V6 O22 157.2(3) 2 .
O24 V6 O21 97.4(4) . .
O23 V6 O21 157.0(3) . .
O23 V6 O21 87.2(4) 2 .
O22 V6 O21 79.2(3) . .
C15 O2 V5 128.4(9) . .
C10 O4 V5 130.4(8) . .
C8 O11 V3 131.0(7) . .
C1 O15 V3 130.6(7) . .
C8 O9 V4 131.7(7) . .
V2 O12 V3 127.3(4) . .
V3 O10 V4 128.0(4) . .
C14 O17 V1 134.0(7) . .
C19 O21 V6 132.6(9) . .
C1 O14 V2 130.2(7) . .
C14 O18 V1 133.4(8) 2 .
V5 O7 V4 128.4(4) . .
C15 O1 V4 131.2(8) . .
C19 O22 V6 130.7(9) 4 .
C10 O5 V2 131.2(7) . .
V2 O6 V5 127.2(4) . .
V1 O20 V1 128.7(4) . 4
V6 O23 V6 126.4(4) . 4
C7 N1 C7 134(3) . 3_655
C60 N56 C58 124.7(16) . .
O4 C10 O5 126.7(12) . .
O4 C10 C11 121.7(10) . .
O5 C10 C11 111.6(10) . .
O14 C1 O15 126.3(9) . .
O14 C1 C5 120.6(10) . .
O15 C1 C5 112.9(10) . .
C17 C16 C18 117.9(11) . .
C17 C16 C15 127.1(12) . .
C18 C16 C15 115.0(10) . .
O9 C8 O11 125.4(10) . .
O9 C8 C9 122.3(10) . .
O11 C8 C9 111.9(9) . .
C12 C11 C17 116.2(10) . 4
C12 C11 C10 117.5(10) . .
C17 C11 C10 126.4(11) 4 .
C5 C6 C9 118.7(11) . 4
C4 C2 C3 123.1(11) . .
C4 C2 C14 118.7(10) . .
C3 C2 C14 118.1(10) . .
C2 C4 C5 117.3(11) . .
C3 C9 C6 118.6(10) 2 2
C3 C9 C8 125.3(10) 2 .
C6 C9 C8 115.2(11) 2 .
C4 C5 C6 121.8(11) . .
C4 C5 C1 122.5(11) . .
C6 C5 C1 115.6(12) . .
O2 C15 O1 127.3(12) . .
O2 C15 C16 121.1(11) . .
O1 C15 C16 111.6(12) . .
C2 C3 C9 120.3(10) . 4
C16 C17 C11 124.3(11) . 2
C18 C13 C12 115.7(13) 4 .
C18 C13 C19 122.3(12) 4 .
C12 C13 C19 121.8(13) . .
C11 C12 C13 123.8(12) . .
C13 C18 C16 122.0(11) 2 .
O18 C14 O17 120.3(11) 4 .
O18 C14 C2 120.8(11) 4 .
O17 C14 C2 118.9(10) . .
O21 C19 O22 125.6(13) . 2
O21 C19 C13 118.0(12) . .
O22 C19 C13 116.3(12) 2 .

loop_
_geom_bond_atom_site_label_1
_geom_bond_atom_site_label_2
_geom_bond_distance
_geom_bond_site_symmetry_2
V1 O19 1.576(7) .
V1 O20 1.779(7) .
V1 O20 1.831(8) 2
V1 O18 2.031(8) .
V1 O17 2.033(8) .
V2 O13 1.593(7) .
V2 O12 1.787(7) .
V2 O6 1.811(8) .
V2 O14 2.022(7) .
V2 O5 2.071(8) .
V3 O16 1.660(8) .
V3 O10 1.772(7) .
V3 O12 1.841(7) .
V3 O11 2.023(7) .
V3 O15 2.072(7) .
V4 O8 1.595(6) .
V4 O7 1.820(8) .
V4 O10 1.839(7) .
V4 O9 2.019(8) .
V4 O1 2.059(8) .
V5 O3 1.548(7) .
V5 O7 1.816(7) .
V5 O6 1.836(7) .
V5 O2 2.050(8) .
V5 O4 2.057(7) .
V6 O24 1.611(8) .
V6 O23 1.821(8) .
V6 O23 1.831(8) 2
V6 O22 2.046(8) .
V6 O21 2.050(8) .
O2 C15 1.237(13) .
O4 C10 1.214(12) .
O11 C8 1.295(11) .
O15 C1 1.273(11) .
O9 C8 1.223(11) .
O17 C14 1.313(12) .
O21 C19 1.221(14) .
O14 C1 1.268(11) .
O18 C14 1.312(12) 2
O1 C15 1.336(13) .
O22 C19 1.279(14) 4
O5 C10 1.302(12) .
O20 V1 1.831(8) 4
O23 V6 1.831(8) 4
N1 C7 1.478(17) .
N1 C7 1.478(17) 3_655
N56 C60 1.417(19) .
N56 C58 1.421(14) .
C10 C11 1.464(15) .
C1 C5 1.540(14) .
C16 C17 1.349(14) .
C16 C18 1.402(15) .
C16 C15 1.478(15) .
C8 C9 1.531(14) .
C11 C12 1.361(14) .
C11 C17 1.370(14) 4
C6 C5 1.383(15) .
C6 C9 1.404(14) 4
C2 C4 1.353(13) .
C2 C3 1.355(13) .
C2 C14 1.424(14) .
C4 C5 1.372(16) .
C9 C3 1.363(14) 2
C9 C6 1.404(14) 2
C3 C9 1.363(14) 4
C17 C11 1.370(14) 2
C13 C18 1.369(16) 4
C13 C12 1.428(15) .
C13 C19 1.473(18) .
C18 C13 1.369(16) 2
C14 O18 1.312(12) 4
C19 O22 1.279(14) 2

loop_
_platon_squeeze_void_nr
_platon_squeeze_void_average_x
_platon_squeeze_void_average_y
_platon_squeeze_void_average_z
_platon_squeeze_void_volume
_platon_squeeze_void_count_electrons
_platon_squeeze_void_content
1 -0.005 0.003 0.000 2444 523 ' '
2 0.250 0.250 0.679 538 110 ' '
3 0.250 0.750 0.500 39 24 ' '
4 0.250 0.250 0.179 18 4 ' '
5 0.750 0.750 0.321 538 112 ' '
6 0.750 0.250 0.500 39 24 ' '
7 0.750 0.750 0.821 18 5 ' '
